data_7133180
loop_
_publ_author_name
'Fujii, Ikuya'
'Hirata, Haruka'
'Moniwa, Hirokazu'
'Shintani, Ryo'

_publ_section_title
;
 Synthesis of (1-silyl)allylboronates by KO<i>t</i>Bu-catalyzed
 ring-opening <i>gem</i>-silylborylation of cyclopropenes.
;
_journal_issue 54
_journal_name_full 'Chemical communications (Cambridge, England)'
_journal_page_first 6921
_journal_page_last 6924
_journal_paper_doi 10.1039/d4cc01336k
_journal_volume 60
_journal_year 2024
_chemical_formula_moiety 'C37 H39 B O2 Si'
_chemical_formula_sum 'C37 H39 B O2 Si'
_chemical_formula_weight 554.630
_space_group_crystal_system monoclinic
_space_group_IT_number 15
_space_group_name_Hall '-C 2yc'
_space_group_name_H-M_alt 'C 1 2/c 1'
_symmetry_Int_Tables_number 15
_audit_creation_date 2024-04-24
_audit_creation_method
;
Olex2 1.5-dev
(compiled 2024.04.08 svn.rfee37e2d for OlexSys, GUI svn.r6697)
;
_audit_update_record
;
2024-05-18 deposited with the CCDC.	2024-06-11 downloaded from the CCDC.
;
_cell_angle_alpha 90
_cell_angle_beta 99.955(6)
_cell_angle_gamma 90
_cell_formula_units_Z 8
_cell_length_a 16.206(4)
_cell_length_b 14.988(3)
_cell_length_c 26.246(5)
_cell_measurement_reflns_used 6027
_cell_measurement_temperature 113(2)
_cell_measurement_theta_max 27.5
_cell_measurement_theta_min 3.1
_cell_volume 6279(2)
_computing_cell_refinement 'CrystalClear-SM Expert 2.1 b45'
_computing_data_collection 'CrystalClear-SM Expert 2.1 b45 (Rigaku, 2015)'
_computing_data_reduction 'CrystalClear-SM Expert 2.1 b45'
_computing_molecular_graphics 'Olex2 1.5-dev (Dolomanov et al., 2009)'
_computing_publication_material 'Olex2 1.5-dev (Dolomanov et al., 2009)'
_computing_structure_refinement 'olex2.refine 1.5-dev (Bourhis et al., 2015)'
_computing_structure_solution 'SIR-2014 (Burla et al., 2014)'
_diffrn_ambient_temperature 113.15
_diffrn_detector_area_resol_mean 5.8140
_diffrn_measured_fraction_theta_full 0.9974
_diffrn_measured_fraction_theta_max 0.9928
_diffrn_measurement_device_type 'Rigaku Pilatus 200K'
_diffrn_measurement_method 'profile data from \w-scans'
_diffrn_radiation_type 'Mo K\a'
_diffrn_radiation_wavelength 0.71075
_diffrn_reflns_av_R_equivalents 0.0475
_diffrn_reflns_av_unetI/netI 0.0275
_diffrn_reflns_Laue_measured_fraction_full 0.9974
_diffrn_reflns_Laue_measured_fraction_max 0.9928
_diffrn_reflns_limit_h_max 19
_diffrn_reflns_limit_h_min -20
_diffrn_reflns_limit_k_max 19
_diffrn_reflns_limit_k_min -19
_diffrn_reflns_limit_l_max 34
_diffrn_reflns_limit_l_min -34
_diffrn_reflns_number 54311
_diffrn_reflns_point_group_measured_fraction_full 0.9974
_diffrn_reflns_point_group_measured_fraction_max 0.9928
_diffrn_reflns_theta_full 25.2425
_diffrn_reflns_theta_max 27.50
_diffrn_reflns_theta_min 3.14
_exptl_absorpt_coefficient_mu 0.106
_exptl_absorpt_correction_T_max 1.000
_exptl_absorpt_correction_T_min 0.857
_exptl_absorpt_correction_type multi-scan
_exptl_absorpt_process_details 'REQAB (Rigaku, 1998)'
_exptl_crystal_colour Colorless
_exptl_crystal_density_diffrn 1.173
_exptl_crystal_description Prism
_exptl_crystal_F_000 2369.872
_exptl_crystal_size_max 0.24
_exptl_crystal_size_mid 0.13
_exptl_crystal_size_min 0.1
_refine_diff_density_max 0.4525
_refine_diff_density_min -0.2832
_refine_diff_density_rms 0.0567
_refine_ls_d_res_high 0.7697
_refine_ls_d_res_low 6.4831
_refine_ls_goodness_of_fit_ref 1.0505
_refine_ls_hydrogen_treatment constr
_refine_ls_matrix_type full
_refine_ls_number_constraints 81
_refine_ls_number_parameters 417
_refine_ls_number_reflns 7169
_refine_ls_number_restraints 67
_refine_ls_restrained_S_all 1.0412
_refine_ls_R_factor_all 0.0566
_refine_ls_R_factor_gt 0.0427
_refine_ls_shift/su_max -0.0008
_refine_ls_shift/su_mean 0.0000
_refine_ls_structure_factor_coef Fsqd
_refine_ls_weighting_details 'w=1/[\s^2^(Fo^2^)+(0.0510P)^2^+4.7337P] where P=(Fo^2^+2Fc^2^)/3'
_refine_ls_weighting_scheme calc
_refine_ls_wR_factor_gt 0.1058
_refine_ls_wR_factor_ref 0.1112
_reflns_Friedel_coverage 0.0
_reflns_limit_h_max 20
_reflns_limit_h_min -20
_reflns_limit_k_max 19
_reflns_limit_k_min 0
_reflns_limit_l_max 34
_reflns_limit_l_min 0
_reflns_number_gt 5747
_reflns_number_total 7169
_reflns_threshold_expression I>=2u(I)
_cod_data_source_file d4cc01336k2.cif
_cod_data_source_block hh1019
_cod_depositor_comments
;
The following automatic conversions were performed:

data item '_exptl_absorpt_correction_type' value 'Multi-scan' was
changed to 'multi-scan' in accordance with the
/home/data/users/saulius/crontab/automatic-downloads/rss-feeds/RSC/lib/dictionaries/cif_core.dic
dictionary named 'cif_core.dic' version 2.4.2 last updated on
2011-04-26.

Automatic conversion script
Id: cif_fix_values 8170 2020-07-09 18:12:32Z antanas 

 Adding full bibliography for 7133180.cif.
;
_cod_database_code 7133180
_olex2_refinement_description
;
1. Fixed Uiso
 At 1.2 times of:
  All C(H) groups
 At 1.5 times of:
  All C(H,H,H) groups
2. Restrained distances
 C004-C00E \\sim C004-C1
 with sigma of 0.02
 C00E-C00P \\sim C1-C4
 with sigma of 0.02
 C00E-C00T \\sim C1-C6
 with sigma of 0.02
 C00I-C00N \\sim C2-C3
 with sigma of 0.02
 C00I-C00P \\sim C2-C4
 with sigma of 0.02
 C00I-C00R \\sim C2-C5
 with sigma of 0.02
 C00N-C00X \\sim C3-C7
 with sigma of 0.02
 C00N-C015 \\sim C3-C9
 with sigma of 0.02
 C00R-C011 \\sim C5-C0
 with sigma of 0.02
 C00T-C00X \\sim C6-C7
 with sigma of 0.02
 C011-C014 \\sim C0-C8
 with sigma of 0.02
 C014-C015 \\sim C8-C9
 with sigma of 0.02
 C004-C00P \\sim C004-C4
 with sigma of 0.04
 C004-C00T \\sim C004-C6
 with sigma of 0.04
 C00E-C00I \\sim C1-C2
 with sigma of 0.04
 C00E-C00X \\sim C1-C7
 with sigma of 0.04
 C00I-C00X \\sim C2-C7
 with sigma of 0.04
 C00I-C011 \\sim C2-C0
 with sigma of 0.04
 C00I-C015 \\sim C2-C9
 with sigma of 0.04
 C00N-C00P \\sim C3-C4
 with sigma of 0.04
 C00N-C00R \\sim C3-C5
 with sigma of 0.04
 C00N-C00T \\sim C3-C6
 with sigma of 0.04
 C00N-C014 \\sim C3-C8
 with sigma of 0.04
 C00P-C00R \\sim C4-C5
 with sigma of 0.04
 C00P-C00T \\sim C4-C6
 with sigma of 0.04
 C00R-C014 \\sim C5-C8
 with sigma of 0.04
 C00X-C015 \\sim C7-C9
 with sigma of 0.04
 C011-C015 \\sim C0-C9
 with sigma of 0.04
3. Uiso/Uaniso restraints and constraints
C1 \\sim C2 \\sim C3 \\sim C4 \\sim C5 \\sim C6 \\sim C7 \\sim C0 \\sim C8
\\sim C9: within 2A with sigma of 0.001 and sigma for terminal atoms of 0.002
within 2A
4. Others
 Sof(C1)=Sof(C2)=Sof(C3)=Sof(C4)=Sof(H4)=Sof(C5)=Sof(H5)=Sof(C6)=Sof(H6)=
 Sof(C7)=Sof(H7)=Sof(C0)=Sof(H0)=Sof(C8)=Sof(H8)=Sof(C9)=Sof(H9)=1-FVAR(1)
 Sof(C00E)=Sof(C00I)=Sof(C00N)=Sof(C00P)=Sof(H00P)=Sof(C00R)=Sof(H00R)=
 Sof(C00T)=Sof(H00T)=Sof(C00X)=Sof(H00X)=Sof(C011)=Sof(H011)=Sof(C014)=
 Sof(H014)=Sof(C015)=Sof(H015)=FVAR(1)
5.a Ternary CH refined with riding coordinates:
 C005(H005)
5.b Aromatic/amide H refined with riding coordinates:
 C006(H006), C008(H008), C00B(H00B), C00D(H00D), C00H(H00H), C00K(H00K),
 C00M(H00M), C00O(H00O), C00P(H00P), C00Q(H00Q), C00R(H00R), C00S(H00S),
 C00T(H00T), C00U(H00U), C00W(H00W), C00X(H00X), C00Y(H00Y), C011(H011),
 C014(H014), C015(H015), C4(H4), C5(H5), C6(H6), C7(H7), C0(H0), C8(H8), C9(H9)
5.c Idealised Me refined as rotating group:
 C00J(H00a,H00c,H00e), C00L(H00f,H00g,H00i), C00Z(H00j,H00l,H00n), C010(H01a,
 H01b,H01c), C012(H01d,H01e,H01f), C013(H01g,H01h,H01i)
;
_olex2_submission_special_instructions 'No special instructions were received'

loop_
_space_group_symop_id
_space_group_symop_operation_xyz
1 x,y,z
2 -x,y,-z+1/2
3 -x,-y,-z
4 x,-y,z-1/2
5 x+1/2,y+1/2,z
6 -x+1/2,y+1/2,-z+1/2
7 -x+1/2,-y+1/2,-z
8 x+1/2,-y+1/2,z-1/2

loop_
_atom_site_label
_atom_site_type_symbol
_atom_site_fract_x
_atom_site_fract_y
_atom_site_fract_z
_atom_site_U_iso_or_equiv
_atom_site_adp_type
_atom_site_occupancy
_atom_site_refinement_flags_posn
_atom_site_refinement_flags_occupancy
_atom_site_disorder_group
Si01 Si 0.46660(2) 0.61332(2) 0.416597(14) 0.02265(10) Uani 1.000000 . . .
O002 O 0.66191(6) 0.47481(6) 0.44150(4) 0.0262(2) Uani 1.000000 . . .
O003 O 0.64892(7) 0.55082(7) 0.36506(4) 0.0297(2) Uani 1.000000 . . .
C004 C 0.61417(9) 0.79449(9) 0.45097(5) 0.0225(3) Uani 1.000000 D . .
C005 C 0.58533(9) 0.62632(9) 0.43826(5) 0.0214(3) Uani 1.000000 . . .
H005 H 0.59811(9) 0.62123(9) 0.47681(5) 0.0257(3) Uiso 1.000000 R . .
C006 C 0.60936(9) 0.71826(9) 0.42349(5) 0.0220(3) Uani 1.000000 . . .
H006 H 0.62317(9) 0.72340(9) 0.38988(5) 0.0264(3) Uiso 1.000000 R . .
C007 C 0.43318(9) 0.66489(10) 0.35098(5) 0.0254(3) Uani 1.000000 . . .
C008 C 0.60626(9) 0.89646(9) 0.37476(5) 0.0237(3) Uani 1.000000 . . .
H008 H 0.56936(9) 0.85529(9) 0.35490(5) 0.0285(3) Uiso 1.000000 R . .
C009 C 0.63361(9) 0.87969(9) 0.42673(5) 0.0225(3) Uani 1.000000 . . .
C00A C 0.63184(9) 0.97337(9) 0.35042(5) 0.0242(3) Uani 1.000000 . . .
C00B C 0.41757(9) 0.75670(10) 0.34626(5) 0.0288(3) Uani 1.000000 . . .
H00B H 0.42513(9) 0.79254(10) 0.37657(5) 0.0345(4) Uiso 1.000000 R . .
C00C C 0.68532(9) 1.03669(9) 0.38022(5) 0.0257(3) Uani 1.000000 . . .
C00D C 0.68513(9) 0.94499(9) 0.45631(5) 0.0260(3) Uani 1.000000 . . .
H00D H 0.70267(9) 0.93576(9) 0.49237(5) 0.0312(4) Uiso 1.000000 R . .
C00E C 0.59860(12) 0.80103(12) 0.50561(7) 0.0223(4) Uani 0.896(2) D P 1
C00F C 0.69133(10) 0.41365(9) 0.40478(5) 0.0281(3) Uani 1.000000 . . .
C00G C 0.70776(9) 0.47820(10) 0.36094(5) 0.0270(3) Uani 1.000000 . . .
C00H C 0.70981(9) 1.02040(10) 0.43403(5) 0.0278(3) Uani 1.000000 . . .
H00H H 0.74394(9) 1.06273(10) 0.45485(5) 0.0333(4) Uiso 1.000000 R . .
C00I C 0.62486(11) 0.75157(12) 0.59550(6) 0.0247(4) Uani 0.896(2) D P 1
C00J C 0.41466(10) 0.67303(10) 0.46493(5) 0.0295(3) Uani 1.000000 . . .
H00a H 0.35379(10) 0.6718(6) 0.4536(2) 0.0442(5) Uiso 1.000000 GR . .
H00c H 0.4289(6) 0.6436(4) 0.49864(11) 0.0442(5) Uiso 1.000000 GR . .
H00e H 0.4340(5) 0.7351(2) 0.4679(3) 0.0442(5) Uiso 1.000000 GR . .
C00K C 0.71246(10) 1.11225(10) 0.35501(6) 0.0334(3) Uani 1.000000 . . .
H00K H 0.74738(10) 1.15534(10) 0.37466(6) 0.0401(4) Uiso 1.000000 R . .
C00L C 0.43715(11) 0.49303(10) 0.41542(7) 0.0365(4) Uani 1.000000 . . .
H00f H 0.4613(6) 0.4653(2) 0.44845(18) 0.0548(6) Uiso 1.000000 GR . .
H00g H 0.37599(11) 0.48753(10) 0.4099(5) 0.0548(6) Uiso 1.000000 GR . .
H00i H 0.4587(6) 0.46300(19) 0.3872(3) 0.0548(6) Uiso 1.000000 GR . .
C00M C 0.60727(10) 0.98871(10) 0.29650(5) 0.0314(3) Uani 1.000000 . . .
H00M H 0.57074(10) 0.94765(10) 0.27627(5) 0.0376(4) Uiso 1.000000 R . .
C00N C 0.55889(11) 0.80672(12) 0.60659(7) 0.0282(4) Uani 0.896(2) D P 1
C00O C 0.42211(11) 0.61520(12) 0.30507(6) 0.0359(4) Uani 1.000000 . . .
H00O H 0.43259(11) 0.55281(12) 0.30668(6) 0.0430(4) Uiso 1.000000 R . .
C00P C 0.64320(10) 0.74983(10) 0.54431(6) 0.0226(4) Uani 0.896(2) D P 1
H00P H 0.68702(10) 0.71262(10) 0.53681(6) 0.0271(4) Uiso 0.896(2) R P 1
C00Q C 0.68900(11) 1.12392(11) 0.30269(6) 0.0381(4) Uani 1.000000 . . .
H00Q H 0.70886(11) 1.17400(11) 0.28619(6) 0.0457(5) Uiso 1.000000 R . .
C00R C 0.67059(12) 0.69809(12) 0.63540(6) 0.0317(4) Uani 0.896(2) D P 1
H00R H 0.71581(12) 0.66233(12) 0.62855(6) 0.0380(5) Uiso 0.896(2) R P 1
C00S C 0.63531(11) 1.06148(11) 0.27333(6) 0.0384(4) Uani 1.000000 . . .
H00S H 0.61859(11) 1.07022(11) 0.23717(6) 0.0461(5) Uiso 1.000000 R . .
C00T C 0.53588(11) 0.86013(11) 0.51815(6) 0.0274(4) Uani 0.896(2) D P 1
H00T H 0.50736(11) 0.89874(11) 0.49223(6) 0.0329(4) Uiso 0.896(2) R P 1
C00U C 0.39124(10) 0.79694(12) 0.29830(6) 0.0364(4) Uani 1.000000 . . .
H00U H 0.38088(10) 0.85933(12) 0.29622(6) 0.0437(4) Uiso 1.000000 R . .
B1 B 0.63297(10) 0.55021(10) 0.41475(6) 0.0226(3) Uani 1.000000 . . .
C00W C 0.38027(11) 0.74595(13) 0.25388(6) 0.0409(4) Uani 1.000000 . . .
H00W H 0.36190(11) 0.77312(13) 0.22118(6) 0.0491(5) Uiso 1.000000 R . .
C00X C 0.51609(11) 0.86220(11) 0.56676(7) 0.0306(4) Uani 0.896(2) D P 1
H00X H 0.47328(11) 0.90116(11) 0.57391(7) 0.0368(5) Uiso 0.896(2) R P 1
C00Y C 0.39600(11) 0.65550(13) 0.25698(6) 0.0431(4) Uani 1.000000 . . .
H00Y H 0.38907(11) 0.62052(13) 0.22635(6) 0.0517(5) Uiso 1.000000 R . .
C00Z C 0.76761(12) 0.36478(12) 0.43248(7) 0.0438(4) Uani 1.000000 . . .
H00j H 0.8102(3) 0.40812(12) 0.4475(4) 0.0657(7) Uiso 1.000000 GR . .
H00l H 0.7518(2) 0.3277(7) 0.4600(3) 0.0657(7) Uiso 1.000000 GR . .
H00n H 0.7903(5) 0.3268(7) 0.40783(12) 0.0657(7) Uiso 1.000000 GR . .
C010 C 0.79498(11) 0.51956(12) 0.37085(7) 0.0412(4) Uani 1.000000 . . .
H01a H 0.7975(3) 0.5682(6) 0.3462(3) 0.0618(6) Uiso 1.000000 GR . .
H01b H 0.8069(3) 0.5430(8) 0.40621(18) 0.0618(6) Uiso 1.000000 GR . .
H01c H 0.83659(14) 0.4740(2) 0.3665(5) 0.0618(6) Uiso 1.000000 GR . .
C011 C 0.64948(14) 0.69809(15) 0.68373(7) 0.0415(5) Uani 0.896(2) D P 1
H011 H 0.68025(14) 0.66213(15) 0.71022(7) 0.0498(6) Uiso 0.896(2) R P 1
C012 C 0.62054(12) 0.34773(11) 0.38693(7) 0.0440(4) Uani 1.000000 . . .
H01d H 0.6057(6) 0.3170(6) 0.41705(9) 0.0660(7) Uiso 1.000000 GR . .
H01e H 0.5716(3) 0.37995(16) 0.3687(4) 0.0660(7) Uiso 1.000000 GR . .
H01f H 0.6389(3) 0.3038(5) 0.3636(4) 0.0660(7) Uiso 1.000000 GR . .
C013 C 0.68918(12) 0.43892(12) 0.30697(6) 0.0403(4) Uani 1.000000 . . .
H01g H 0.62944(19) 0.4244(8) 0.2982(2) 0.0605(6) Uiso 1.000000 GR . .
H01h H 0.7037(8) 0.4824(3) 0.28206(8) 0.0605(6) Uiso 1.000000 GR . .
H01i H 0.7224(6) 0.3846(5) 0.30569(14) 0.0605(6) Uiso 1.000000 GR . .
C014 C 0.58270(16) 0.75077(17) 0.69459(8) 0.0412(6) Uani 0.896(2) D P 1
H014 H 0.56798(16) 0.74892(17) 0.72807(8) 0.0494(7) Uiso 0.896(2) R P 1
C015 C 0.53864(14) 0.80484(15) 0.65715(7) 0.0372(5) Uani 0.896(2) D P 1
H015 H 0.49448(14) 0.84109(15) 0.66510(7) 0.0447(6) Uiso 0.896(2) R P 1
C1 C 0.6209(11) 0.7801(12) 0.5105(7) 0.0190(17) Uiso 0.104(2) D P 2
C2 C 0.5639(10) 0.8110(10) 0.5869(6) 0.0205(17) Uiso 0.104(2) D P 2
C3 C 0.6263(11) 0.7458(11) 0.6139(6) 0.0202(17) Uiso 0.104(2) D P 2
C4 C 0.5658(9) 0.8266(9) 0.5324(5) 0.0193(17) Uiso 0.104(2) D P 2
H4 H 0.5292(9) 0.8685(9) 0.5130(5) 0.023(2) Uiso 0.104(2) R P 2
C5 C 0.5060(8) 0.8523(8) 0.6111(5) 0.0215(17) Uiso 0.104(2) D P 2
H5 H 0.4673(8) 0.8930(8) 0.5923(5) 0.026(2) Uiso 0.104(2) R P 2
C6 C 0.6832(9) 0.7204(9) 0.5368(4) 0.0186(17) Uiso 0.104(2) D P 2
H6 H 0.7224(9) 0.6918(9) 0.5192(4) 0.022(2) Uiso 0.104(2) R P 2
C7 C 0.6837(8) 0.7065(8) 0.5883(4) 0.0191(17) Uiso 0.104(2) D P 2
H7 H 0.7251(8) 0.6684(8) 0.6069(4) 0.023(2) Uiso 0.104(2) R P 2
C0 C 0.5030(10) 0.8359(9) 0.6619(5) 0.0219(17) Uiso 0.104(2) D P 2
H0 H 0.4634(10) 0.8652(9) 0.6790(5) 0.026(2) Uiso 0.104(2) R P 2
C8 C 0.5609(13) 0.7736(13) 0.6884(9) 0.0214(18) Uiso 0.104(2) D P 2
H8 H 0.5578(13) 0.7613(13) 0.7235(9) 0.026(2) Uiso 0.104(2) R P 2
C9 C 0.6203(9) 0.7304(9) 0.6676(5) 0.0210(17) Uiso 0.104(2) D P 2
H9 H 0.6577(9) 0.6904(9) 0.6879(5) 0.025(2) Uiso 0.104(2) R P 2

loop_
_atom_site_aniso_label
_atom_site_aniso_U_11
_atom_site_aniso_U_22
_atom_site_aniso_U_33
_atom_site_aniso_U_12
_atom_site_aniso_U_13
_atom_site_aniso_U_23
Si01 0.0248(2) 0.02003(18) 0.02227(18) 0.00003(15) 0.00182(14) 0.00096(14)
O002 0.0347(6) 0.0216(5) 0.0220(5) 0.0055(4) 0.0038(4) -0.0009(4)
O003 0.0401(6) 0.0271(5) 0.0217(5) 0.0079(5) 0.0050(4) 0.0007(4)
C004 0.0235(7) 0.0241(7) 0.0185(6) -0.0023(5) -0.0004(5) 0.0003(5)
C005 0.0252(7) 0.0209(6) 0.0169(6) 0.0002(5) 0.0003(5) -0.0002(5)
C006 0.0234(7) 0.0234(6) 0.0181(6) -0.0002(5) 0.0003(5) 0.0013(5)
C007 0.0215(7) 0.0303(7) 0.0233(7) -0.0016(6) 0.0006(5) -0.0014(5)
C008 0.0255(7) 0.0230(7) 0.0209(6) -0.0015(6) -0.0010(5) -0.0029(5)
C009 0.0241(7) 0.0222(6) 0.0205(6) -0.0013(5) 0.0020(5) -0.0023(5)
C00A 0.0251(7) 0.0237(7) 0.0226(6) 0.0016(6) 0.0011(5) 0.0009(5)
C00B 0.0296(8) 0.0329(8) 0.0235(7) 0.0028(6) 0.0040(6) 0.0027(6)
C00C 0.0241(7) 0.0246(7) 0.0273(7) 0.0002(6) 0.0015(6) 0.0010(5)
C00D 0.0297(8) 0.0278(7) 0.0185(6) -0.0032(6) -0.0017(5) -0.0026(5)
C00E 0.0253(11) 0.0204(9) 0.0195(7) -0.0050(7) -0.0010(7) -0.0020(6)
C00F 0.0356(9) 0.0229(7) 0.0264(7) 0.0041(6) 0.0067(6) -0.0040(5)
C00G 0.0317(8) 0.0262(7) 0.0229(7) 0.0020(6) 0.0044(6) -0.0047(5)
C00H 0.0279(8) 0.0259(7) 0.0271(7) -0.0058(6) -0.0018(6) -0.0033(6)
C00I 0.0274(9) 0.0240(8) 0.0208(8) -0.0083(7) -0.0006(8) -0.0028(7)
C00J 0.0303(8) 0.0321(8) 0.0258(7) 0.0026(6) 0.0040(6) 0.0026(6)
C00K 0.0310(8) 0.0287(7) 0.0388(8) -0.0047(7) 0.0012(6) 0.0063(6)
C00L 0.0307(9) 0.0249(7) 0.0532(10) -0.0027(6) 0.0055(7) 0.0016(7)
C00M 0.0384(9) 0.0294(8) 0.0237(7) 0.0009(7) -0.0020(6) 0.0016(6)
C00N 0.0293(9) 0.0306(9) 0.0246(8) -0.0103(7) 0.0045(8) -0.0083(7)
C00O 0.0397(9) 0.0381(8) 0.0282(7) -0.0040(7) 0.0015(7) -0.0071(6)
C00P 0.0245(9) 0.0217(7) 0.0207(7) -0.0013(7) 0.0017(6) -0.0034(6)
C00Q 0.0406(10) 0.0329(8) 0.0407(9) -0.0015(7) 0.0069(7) 0.0139(7)
C00R 0.0370(10) 0.0334(9) 0.0223(8) -0.0062(8) -0.0014(7) 0.0001(6)
C00S 0.0482(10) 0.0386(9) 0.0271(7) 0.0024(8) 0.0025(7) 0.0109(6)
C00T 0.0285(9) 0.0239(8) 0.0281(8) 0.0023(7) 0.0001(7) -0.0033(6)
C00U 0.0352(9) 0.0423(9) 0.0318(8) 0.0073(7) 0.0061(7) 0.0124(7)
B1 0.0224(8) 0.0219(7) 0.0214(7) -0.0027(6) -0.0022(6) -0.0026(6)
C00W 0.0332(9) 0.0631(12) 0.0244(7) -0.0012(8) -0.0010(6) 0.0102(7)
C00X 0.0259(9) 0.0316(9) 0.0347(9) -0.0004(7) 0.0058(7) -0.0114(7)
C00Y 0.0430(10) 0.0621(12) 0.0225(7) -0.0104(9) 0.0011(7) -0.0092(7)
C00Z 0.0526(11) 0.0410(9) 0.0375(9) 0.0223(8) 0.0070(8) 0.0009(7)
C010 0.0409(10) 0.0414(9) 0.0447(9) -0.0093(8) 0.0165(8) -0.0126(8)
C011 0.0537(13) 0.0463(11) 0.0214(8) -0.0158(10) -0.0022(8) 0.0015(8)
C012 0.0517(11) 0.0283(8) 0.0562(11) -0.0084(8) 0.0210(9) -0.0140(8)
C013 0.0507(11) 0.0448(9) 0.0247(7) 0.0063(8) 0.0045(7) -0.0102(7)
C014 0.0520(17) 0.0542(17) 0.0184(9) -0.0214(11) 0.0090(10) -0.0071(10)
C015 0.0367(11) 0.0465(11) 0.0307(10) -0.0148(9) 0.0120(8) -0.0152(9)

loop_
_atom_type_symbol
_atom_type_scat_dispersion_real
_atom_type_scat_dispersion_imag
_atom_type_scat_Cromer_Mann_a1
_atom_type_scat_Cromer_Mann_a2
_atom_type_scat_Cromer_Mann_a3
_atom_type_scat_Cromer_Mann_a4
_atom_type_scat_Cromer_Mann_b1
_atom_type_scat_Cromer_Mann_b2
_atom_type_scat_Cromer_Mann_b3
_atom_type_scat_Cromer_Mann_b4
_atom_type_scat_Cromer_Mann_c
_atom_type_scat_source
_atom_type_scat_dispersion_source
B 0.00156 0.00068 2.05450 1.33260 1.09790 0.70680 23.21850 1.02100 60.34980 0.14030 -0.19320 'International Tables Volume C Table 6.1.1.4 (pp. 500-502)' 'Brennan, Cowan, Rev. Sci. Instrum., 1992, 63, 850'
C 0.00313 0.00162 2.31000 1.02000 1.58860 0.86500 20.84390 10.20750 0.56870 51.65120 0.21560 'International Tables Volume C Table 6.1.1.4 (pp. 500-502)' 'Brennan, Cowan, Rev. Sci. Instrum., 1992, 63, 850'
H 0.00000 0.00000 0.49300 0.32291 0.14019 0.04081 10.51090 26.12570 3.14236 57.79970 0.00304 'International Tables Volume C Table 6.1.1.4 (pp. 500-502)' 'Brennan, Cowan, Rev. Sci. Instrum., 1992, 63, 850'
O 0.01085 0.00610 3.04850 2.28680 1.54630 0.86700 13.27710 5.70110 0.32390 32.90890 0.25080 'International Tables Volume C Table 6.1.1.4 (pp. 500-502)' 'Brennan, Cowan, Rev. Sci. Instrum., 1992, 63, 850'
Si 0.08276 0.07119 6.29150 3.03530 1.98910 1.54100 2.43860 32.33370 0.67850 81.69370 1.14070 'International Tables Volume C Table 6.1.1.4 (pp. 500-502)' 'Brennan, Cowan, Rev. Sci. Instrum., 1992, 63, 850'

loop_
_geom_angle_atom_site_label_1
_geom_angle_atom_site_label_2
_geom_angle_atom_site_label_3
_geom_angle
_geom_angle_site_symmetry_1
_geom_angle_site_symmetry_3
_geom_angle_publ_flag
C007 Si01 C005 110.17(6) . . ?
C00J Si01 C005 107.25(6) . . ?
C00J Si01 C007 109.45(7) . . ?
C00L Si01 C005 110.11(7) . . ?
C00L Si01 C007 110.49(7) . . ?
C00L Si01 C00J 109.31(8) . . ?
B1 O002 C00F 107.46(10) . . ?
B1 O003 C00G 107.30(10) . . ?
C009 C004 C006 119.82(12) . . ?
C00E C004 C006 124.29(13) . . ?
C00E C004 C009 115.87(12) . . ?
C1 C004 C006 114.0(7) . . ?
C1 C004 C009 124.3(7) . . ?
C1 C004 C00E 17.9(5) . . ?
H005 C005 Si01 108.28(4) . . ?
C006 C005 Si01 107.95(9) . . ?
C006 C005 H005 108.28(7) . . ?
B1 C005 Si01 110.32(9) . . ?
B1 C005 H005 108.28(7) . . ?
B1 C005 C006 113.59(12) . . ?
C005 C006 C004 129.38(12) . . ?
H006 C006 C004 115.31(8) . . ?
H006 C006 C005 115.31(7) . . ?
C00B C007 Si01 120.25(10) . . ?
C00O C007 Si01 122.88(12) . . ?
C00O C007 C00B 116.86(13) . . ?
C009 C008 H008 119.17(8) . . ?
C00A C008 H008 119.17(8) . . ?
C00A C008 C009 121.67(12) . . ?
C008 C009 C004 121.58(12) . . ?
C00D C009 C004 120.31(12) . . ?
C00D C009 C008 118.03(12) . . ?
C00C C00A C008 119.54(12) . . ?
C00M C00A C008 121.89(13) . . ?
C00M C00A C00C 118.55(13) . . ?
H00B C00B C007 119.10(8) . . ?
C00U C00B C007 121.80(14) . . ?
C00U C00B H00B 119.10(10) . . ?
C00H C00C C00A 118.04(13) . . ?
C00K C00C C00A 118.94(13) . . ?
C00K C00C C00H 123.02(13) . . ?
H00D C00D C009 119.24(8) . . ?
C00H C00D C009 121.52(12) . . ?
C00H C00D H00D 119.24(8) . . ?
C00P C00E C004 121.03(15) . . ?
C00T C00E C004 120.27(14) . . ?
C00T C00E C00P 118.70(16) . . ?
C00G C00F O002 102.29(10) . . ?
C00Z C00F O002 108.57(12) . . ?
C00Z C00F C00G 115.19(14) . . ?
C012 C00F O002 107.07(12) . . ?
C012 C00F C00G 112.97(13) . . ?
C012 C00F C00Z 110.07(14) . . ?
C00F C00G O003 102.14(11) . . ?
C010 C00G O003 106.37(12) . . ?
C010 C00G C00F 113.43(13) . . ?
C013 C00G O003 109.35(12) . . ?
C013 C00G C00F 114.61(13) . . ?
C013 C00G C010 110.24(13) . . ?
C00D C00H C00C 121.10(13) . . ?
H00H C00H C00C 119.45(8) . . ?
H00H C00H C00D 119.45(8) . . ?
C00P C00I C00N 119.37(16) . . ?
C00R C00I C00N 119.49(17) . . ?
C00R C00I C00P 121.13(17) . . ?
H00a C00J Si01 109.5 . . ?
H00c C00J Si01 109.5 . . ?
H00c C00J H00a 109.5 . . ?
H00e C00J Si01 109.5 . . ?
H00e C00J H00a 109.5 . . ?
H00e C00J H00c 109.5 . . ?
H00K C00K C00C 119.53(9) . . ?
C00Q C00K C00C 120.94(15) . . ?
C00Q C00K H00K 119.53(10) . . ?
H00f C00L Si01 109.5 . . ?
H00g C00L Si01 109.5 . . ?
H00g C00L H00f 109.5 . . ?
H00i C00L Si01 109.5 . . ?
H00i C00L H00f 109.5 . . ?
H00i C00L H00g 109.5 . . ?
H00M C00M C00A 119.48(9) . . ?
C00S C00M C00A 121.05(14) . . ?
C00S C00M H00M 119.48(9) . . ?
C00X C00N C00I 118.64(16) . . ?
C015 C00N C00I 118.88(18) . . ?
C015 C00N C00X 122.47(18) . . ?
H00O C00O C007 119.31(9) . . ?
C00Y C00O C007 121.38(16) . . ?
C00Y C00O H00O 119.31(10) . . ?
C00I C00P C00E 121.17(16) . . ?
H00P C00P C00E 119.42(10) . . ?
H00P C00P C00I 119.42(10) . . ?
H00Q C00Q C00K 120.01(10) . . ?
C00S C00Q C00K 119.99(14) . . ?
C00S C00Q H00Q 120.01(9) . . ?
H00R C00R C00I 119.98(11) . . ?
C011 C00R C00I 120.03(19) . . ?
C011 C00R H00R 119.98(13) . . ?
C00Q C00S C00M 120.51(14) . . ?
H00S C00S C00M 119.74(9) . . ?
H00S C00S C00Q 119.74(9) . . ?
H00T C00T C00E 119.35(10) . . ?
C00X C00T C00E 121.29(16) . . ?
C00X C00T H00T 119.35(11) . . ?
H00U C00U C00B 120.07(10) . . ?
C00W C00U C00B 119.87(16) . . ?
C00W C00U H00U 120.07(10) . . ?
O003 B1 O002 112.85(12) . . ?
C005 B1 O002 123.27(12) . . ?
C005 B1 O003 123.87(12) . . ?
H00W C00W C00U 120.03(10) . . ?
C00Y C00W C00U 119.94(15) . . ?
C00Y C00W H00W 120.03(9) . . ?
C00T C00X C00N 120.65(16) . . ?
H00X C00X C00N 119.67(10) . . ?
H00X C00X C00T 119.67(11) . . ?
C00W C00Y C00O 120.14(15) . . ?
H00Y C00Y C00O 119.93(10) . . ?
H00Y C00Y C00W 119.93(9) . . ?
H00j C00Z C00F 109.5 . . ?
H00l C00Z C00F 109.5 . . ?
H00l C00Z H00j 109.5 . . ?
H00n C00Z C00F 109.5 . . ?
H00n C00Z H00j 109.5 . . ?
H00n C00Z H00l 109.5 . . ?
H01a C010 C00G 109.5 . . ?
H01b C010 C00G 109.5 . . ?
H01b C010 H01a 109.5 . . ?
H01c C010 C00G 109.5 . . ?
H01c C010 H01a 109.5 . . ?
H01c C010 H01b 109.5 . . ?
H011 C011 C00R 119.63(13) . . ?
C014 C011 C00R 120.7(2) . . ?
C014 C011 H011 119.63(11) . . ?
H01d C012 C00F 109.5 . . ?
H01e C012 C00F 109.5 . . ?
H01e C012 H01d 109.5 . . ?
H01f C012 C00F 109.5 . . ?
H01f C012 H01d 109.5 . . ?
H01f C012 H01e 109.5 . . ?
H01g C013 C00G 109.5 . . ?
H01h C013 C00G 109.5 . . ?
H01h C013 H01g 109.5 . . ?
H01i C013 C00G 109.5 . . ?
H01i C013 H01g 109.5 . . ?
H01i C013 H01h 109.5 . . ?
H014 C014 C011 119.72(11) . . ?
C015 C014 C011 120.56(19) . . ?
C015 C014 H014 119.72(13) . . ?
C014 C015 C00N 120.3(2) . . ?
H015 C015 C00N 119.87(13) . . ?
H015 C015 C014 119.87(13) . . ?
C4 C1 C004 115.0(12) . . ?
C6 C1 C004 119.4(12) . . ?
C6 C1 C4 125.6(15) . . ?
C4 C2 C3 116.3(12) . . ?
C5 C2 C3 122.6(13) . . ?
C5 C2 C4 121.1(13) . . ?
C7 C3 C2 120.6(13) . . ?
C9 C3 C2 114.3(13) . . ?
C9 C3 C7 125.1(14) . . ?
C2 C4 C1 118.0(14) . . ?
H4 C4 C1 121.0(9) . . ?
H4 C4 C2 121.0(8) . . ?
H5 C5 C2 119.5(8) . . ?
C0 C5 C2 121.0(13) . . ?
C0 C5 H5 119.5(8) . . ?
H6 C6 C1 121.4(9) . . ?
C7 C6 C1 117.2(14) . . ?
C7 C6 H6 121.4(8) . . ?
C6 C7 C3 122.1(13) . . ?
H7 C7 C3 119.0(8) . . ?
H7 C7 C6 119.0(8) . . ?
H0 C0 C5 121.2(8) . . ?
C8 C0 C5 117.6(16) . . ?
C8 C0 H0 121.2(11) . . ?
H8 C8 C0 117.4(11) . . ?
C9 C8 C0 125(2) . . ?
C9 C8 H8 117.4(11) . . ?
C8 C9 C3 119.3(15) . . ?
H9 C9 C3 120.3(8) . . ?
H9 C9 C8 120.3(11) . . ?

loop_
_geom_bond_atom_site_label_1
_geom_bond_atom_site_label_2
_geom_bond_distance
_geom_bond_site_symmetry_2
_geom_bond_publ_flag
Si01 C005 1.9197(15) . ?
Si01 C007 1.8801(15) . ?
Si01 C00J 1.8676(15) . ?
Si01 C00L 1.8638(16) . ?
O002 C00F 1.4682(16) . ?
O002 B1 1.3697(18) . ?
O003 C00G 1.4632(17) . ?
O003 B1 1.3728(18) . ?
C004 C006 1.3463(18) . ?
C004 C009 1.4845(19) . ?
C004 C00E 1.502(2) . ?
C004 C1 1.561(17) . ?
C005 H005 1.0000 . ?
C005 C006 1.5010(18) . ?
C005 B1 1.563(2) . ?
C006 H006 0.9500 . ?
C007 C00B 1.401(2) . ?
C007 C00O 1.401(2) . ?
C008 H008 0.9500 . ?
C008 C009 1.3824(18) . ?
C008 C00A 1.4143(19) . ?
C009 C00D 1.4261(19) . ?
C00A C00C 1.425(2) . ?
C00A C00M 1.4210(19) . ?
C00B H00B 0.9500 . ?
C00B C00U 1.394(2) . ?
C00C C00H 1.4207(19) . ?
C00C C00K 1.419(2) . ?
C00D H00D 0.9500 . ?
C00D C00H 1.364(2) . ?
C00E C00P 1.374(2) . ?
C00E C00T 1.429(2) . ?
C00F C00G 1.561(2) . ?
C00F C00Z 1.511(2) . ?
C00F C012 1.525(2) . ?
C00G C010 1.524(2) . ?
C00G C013 1.5155(19) . ?
C00H H00H 0.9500 . ?
C00I C00N 1.421(3) . ?
C00I C00P 1.426(2) . ?
C00I C00R 1.421(2) . ?
C00J H00a 0.9800 . ?
C00J H00c 0.9800 . ?
C00J H00e 0.9800 . ?
C00K H00K 0.9500 . ?
C00K C00Q 1.371(2) . ?
C00L H00f 0.9800 . ?
C00L H00g 0.9800 . ?
C00L H00i 0.9800 . ?
C00M H00M 0.9500 . ?
C00M C00S 1.364(2) . ?
C00N C00X 1.419(3) . ?
C00N C015 1.421(3) . ?
C00O H00O 0.9500 . ?
C00O C00Y 1.397(2) . ?
C00P H00P 0.9500 . ?
C00Q H00Q 0.9500 . ?
C00Q C00S 1.412(2) . ?
C00R H00R 0.9500 . ?
C00R C011 1.370(2) . ?
C00S H00S 0.9500 . ?
C00T H00T 0.9500 . ?
C00T C00X 1.369(2) . ?
C00U H00U 0.9500 . ?
C00U C00W 1.380(2) . ?
C00W H00W 0.9500 . ?
C00W C00Y 1.379(3) . ?
C00X H00X 0.9500 . ?
C00Y H00Y 0.9500 . ?
C00Z H00j 0.9800 . ?
C00Z H00l 0.9800 . ?
C00Z H00n 0.9800 . ?
C010 H01a 0.9800 . ?
C010 H01b 0.9800 . ?
C010 H01c 0.9800 . ?
C011 H011 0.9500 . ?
C011 C014 1.408(4) . ?
C012 H01d 0.9800 . ?
C012 H01e 0.9800 . ?
C012 H01f 0.9800 . ?
C013 H01g 0.9800 . ?
C013 H01h 0.9800 . ?
C013 H01i 0.9800 . ?
C014 H014 0.9500 . ?
C014 C015 1.375(3) . ?
C015 H015 0.9500 . ?
C1 C4 1.339(19) . ?
C1 C6 1.434(18) . ?
C2 C3 1.495(19) . ?
C2 C4 1.455(18) . ?
C2 C5 1.369(17) . ?
C3 C7 1.372(18) . ?
C3 C9 1.446(18) . ?
C4 H4 0.9500 . ?
C5 H5 0.9500 . ?
C5 C0 1.365(16) . ?
C6 H6 0.9500 . ?
C6 C7 1.364(15) . ?
C7 H7 0.9500 . ?
C0 H0 0.9500 . ?
C0 C8 1.418(19) . ?
C8 H8 0.9500 . ?
C8 C9 1.35(2) . ?
C9 H9 0.9500 . ?

loop_
_geom_torsion_atom_site_label_1
_geom_torsion_atom_site_label_2
_geom_torsion_atom_site_label_3
_geom_torsion_atom_site_label_4
_geom_torsion
_geom_torsion_site_symmetry_1
_geom_torsion_site_symmetry_2
_geom_torsion_site_symmetry_3
_geom_torsion_site_symmetry_4
_geom_torsion_publ_flag
Si01 C005 C006 C004 90.90(11) . . . . ?
Si01 C005 B1 O002 -98.39(9) . . . . ?
Si01 C005 B1 O003 80.35(10) . . . . ?
Si01 C007 C00B C00U -178.82(12) . . . . ?
Si01 C007 C00O C00Y 179.03(13) . . . . ?
O002 C00F C00G O003 -27.48(11) . . . . ?
O002 C00F C00G C010 86.57(12) . . . . ?
O002 C00F C00G C013 -145.60(11) . . . . ?
O002 B1 O003 C00G -11.83(14) . . . . ?
O002 B1 C005 C006 140.26(14) . . . . ?
O003 C00G C00F C00Z -145.04(11) . . . . ?
O003 C00G C00F C012 87.27(12) . . . . ?
O003 B1 C005 C006 -41.00(16) . . . . ?
C004 C006 C005 B1 -146.43(16) . . . . ?
C004 C009 C008 C00A -173.35(13) . . . . ?
C004 C009 C00D C00H 174.37(14) . . . . ?
C004 C00E C00P C00I -175.87(15) . . . . ?
C004 C00E C00T C00X 174.88(15) . . . . ?
C004 C1 C4 C2 175.0(12) . . . . ?
C004 C1 C6 C7 -176.7(12) . . . . ?
C007 C00B C00U C00W -0.26(18) . . . . ?
C007 C00O C00Y C00W -0.2(2) . . . . ?
C008 C009 C00D C00H -2.51(16) . . . . ?
C008 C00A C00C C00H -1.10(16) . . . . ?
C008 C00A C00C C00K 178.18(14) . . . . ?
C008 C00A C00M C00S -177.33(15) . . . . ?
C009 C00D C00H C00C -0.27(17) . . . . ?
C00A C00C C00H C00D 2.06(17) . . . . ?
C00A C00C C00K C00Q -1.04(17) . . . . ?
C00A C00M C00S C00Q -0.62(19) . . . . ?
C00B C00U C00W C00Y -0.51(19) . . . . ?
C00C C00K C00Q C00S 1.67(19) . . . . ?
C00E C00P C00I C00N 0.48(18) . . . . ?
C00E C00P C00I C00R 179.51(16) . . . . ?
C00E C00T C00X C00N 1.4(2) . . . . ?
C00I C00N C00X C00T 2.41(19) . . . . ?
C00I C00N C015 C014 0.3(2) . . . . ?
C00I C00R C011 C014 -0.1(2) . . . . ?
C00K C00Q C00S C00M -0.8(2) . . . . ?
C00N C015 C014 C011 1.4(2) . . . . ?
C00O C00Y C00W C00U 0.7(2) . . . . ?
C00R C011 C014 C015 -1.5(2) . . . . ?
C1 C4 C2 C3 2.0(17) . . . . ?
C1 C4 C2 C5 -176.2(15) . . . . ?
C1 C6 C7 C3 1.5(17) . . . . ?
C2 C3 C7 C6 -4.2(19) . . . . ?
C2 C3 C9 C8 0(2) . . . . ?
C2 C5 C0 C8 -1.0(18) . . . . ?
C3 C9 C8 C0 -1.2(17) . . . . ?
C5 C0 C8 C9 1.5(16) . . . . ?

loop_
_restr_equal_distance_atom_site_label_1
_restr_equal_distance_atom_site_label_2
_restr_equal_distance_site_symmetry_2
_restr_equal_distance_class_id
C004 C00E 1 1
C004 C00P 1 13
C004 C00T 1 14
C004 C1 1 1
C004 C4 1 13
C004 C6 1 14
C00E C00I 1 15
C00E C00P 1 2
C00E C00T 1 3
C00E C00X 1 16
C00I C00N 1 4
C00I C00P 1 5
C00I C00R 1 6
C00I C00X 1 17
C00I C011 1 18
C00I C015 1 19
C00N C00P 1 20
C00N C00R 1 21
C00N C00T 1 22
C00N C00X 1 7
C00N C014 1 23
C00N C015 1 8
C00P C00R 1 24
C00P C00T 1 25
C00R C011 1 9
C00R C014 1 26
C00T C00X 1 10
C00X C015 1 27
C011 C014 1 11
C011 C015 1 28
C014 C015 1 12
C1 C2 1 15
C1 C4 1 2
C1 C6 1 3
C1 C7 1 16
C2 C3 1 4
C2 C4 1 5
C2 C5 1 6
C2 C7 1 17
C2 C0 1 18
C2 C9 1 19
C3 C4 1 20
C3 C5 1 21
C3 C6 1 22
C3 C7 1 7
C3 C8 1 23
C3 C9 1 8
C4 C5 1 24
C4 C6 1 25
C5 C0 1 9
C5 C8 1 26
C6 C7 1 10
C7 C9 1 27
C0 C8 1 11
C0 C9 1 28
C8 C9 1 12

loop_
_restr_equal_distance_class_class_id
_restr_equal_distance_class_target_weight_param
_restr_equal_distance_class_average
_restr_equal_distance_class_esd
_restr_equal_distance_class_diff_max
1 0.0200 1.5313 0.0296 0.0296
2 0.0200 1.3566 0.0179 0.0179
3 0.0200 1.4313 0.0025 0.0025
4 0.0200 1.4576 0.0369 0.0369
5 0.0200 1.4404 0.0148 0.0148
6 0.0200 1.3952 0.0261 0.0261
7 0.0200 1.3958 0.0236 0.0236
8 0.0200 1.4337 0.0123 0.0123
9 0.0200 1.3672 0.0024 0.0024
10 0.0200 1.3664 0.0021 0.0021
11 0.0200 1.4132 0.0052 0.0052
12 0.0200 1.3624 0.0122 0.0122
13 0.0400 2.4763 0.0282 0.0282
14 0.0400 2.5640 0.0224 0.0224
15 0.0400 2.4173 0.0219 0.0219
16 0.0400 2.4133 0.0250 0.0250
17 0.0400 2.4665 0.0239 0.0239
18 0.0400 2.3984 0.0191 0.0191
19 0.0400 2.4589 0.0116 0.0116
20 0.0400 2.4814 0.0244 0.0244
21 0.0400 2.4834 0.0286 0.0286
22 0.0400 2.4085 0.0140 0.0140
23 0.0400 2.4193 0.0053 0.0053
24 0.0400 2.4696 0.0097 0.0097
25 0.0400 2.4392 0.0274 0.0274
26 0.0400 2.3979 0.0166 0.0166
27 0.0400 2.4959 0.0055 0.0055
28 0.0400 2.4372 0.0205 0.0205

loop_
_restr_U_similar_atom_site_label_1
_restr_U_similar_atom_site_label_2
_restr_U_similar_weight_param
C1 C4 0.0010
C1 C6 0.0010
C2 C3 0.0010
C2 C4 0.0010
C2 C5 0.0010
C3 C7 0.0010
C3 C9 0.0010
C5 C0 0.0010
C6 C7 0.0010
C0 C8 0.0010
C8 C9 0.0010
